data_4002268
loop_
_publ_author_name
'Tripathi, A.'
'Parise, J.B.'
'Uh, Y.S.'
'Johnson, G.M.'
'Kim, S.-J.'
'Lee, Y.-J.'

_publ_section_title
;
 Structural changes and cation site ordering in Na and K forms of
 aluminogermanates with the zeolite gismondine topology
;
_journal_name_full 'Chemistry of Materials (1,1989-)'
_journal_page_first 3760
_journal_page_last 3769
_journal_volume 12
_journal_year 2000
_chemical_formula_sum 'Al3 Ge3 H9.5 Na3 O16.75'
_chemical_name_systematic 'Na3 (Al Ge O4)3 (H2 O)4.75'
_space_group_IT_number 15
_symmetry_space_group_name_Hall '-C 2yc'
_symmetry_space_group_name_H-M 'C 1 2/c 1'
_cell_angle_alpha 90
_cell_angle_beta 105.9
_cell_angle_gamma 90
_cell_formula_units_Z 8
_cell_length_a 14.49
_cell_length_b 9.94
_cell_length_c 23.53
_cell_volume 3259.380
_citation_journal_id_ASTM CMATEX
_cod_data_source_file Tripathi_CMATEX_2000_1159.cif
_cod_data_source_block H9.5Al3Ge3Na3O16.75
_cod_original_cell_volume 3259.38
_cod_original_formula_sum 'H9.5 Al3 Ge3 Na3 O16.75'
_cod_database_code 4002268

loop_
_symmetry_equiv_pos_as_xyz
x,y,z
-x,y,-z+1/2
-x,-y,-z
x,-y,z-1/2
x+1/2,y+1/2,z
-x+1/2,y+1/2,-z+1/2
-x+1/2,-y+1/2,-z
x+1/2,-y+1/2,z-1/2

loop_
_atom_site_label
_atom_site_type_symbol
_atom_site_fract_x
_atom_site_fract_y
_atom_site_fract_z
_atom_site_occupancy
_atom_site_U_iso_or_equiv
Al2 Al+3 0.3249 0.1346 0.5906 1 0.0
Ge3 Ge+4 0.8093 0.9262 0.3185 1 0.0
O13 O-2 0 0.9613 0.25 0.5 0.0
O11 O-2 -0.0162 0.7075 0.3982 1 0.0
Al1 Al+3 0.1512 0.6568 0.2604 1 0.0
O16 O-2 0.8842 0.5314 0.4541 1 0.0
O14 O-2 0.1922 0.0593 0.3278 1 0.0
O7 O-2 0.2519 0.0769 0.5231 1 0.0
O1 O-2 0.1116 0.6893 0.3244 1 0.0
O19 O-2 0.0292 0.2856 0.2586 0.5 0.0
O12 O-2 0.051 0.1497 0.5104 1 0.0
O17 O-2 0.3281 0.6994 0.4397 0.5 0.0
Ge1 Ge+4 0.1362 0.0934 0.476 1 0.0
Na3 Na+1 0.0219 0.1183 0.3296 1 0.0
O3 O-2 -0.0728 0.5528 0.2923 1 0.0
O9 O-2 0.1057 0.9343 0.4429 1 0.0
O10 O-2 0.1294 0.2058 0.4184 1 0.0
O15 O-2 0.8728 0.3041 0.3408 1 0.0
O2 O-2 0.7637 0.0749 0.2817 1 0.0
O5 O-2 0.8343 0.8183 0.2661 1 0.0
O4 O-2 0.0711 0.4623 0.3906 1 0.0
O6 O-2 0.729 0.8482 0.3518 1 0.0
Ge2 Ge+4 0.025 0.6052 0.3503 1 0.0
Na2 Na+1 0.2176 0.8613 0.384 1 0.0
Na1 Na+1 -0.0292 0.3393 0.4444 1 0.0
O8 O-2 -0.0865 0.9771 0.3719 1 0.0
O18 O-2 0.3162 0.7771 0.4787 0.5 0.0
Al3 Al+3 -0.0134 0.8697 0.4253 1 0.0
